data_4305879
loop_
_publ_author_name
'Julie A. DuPont'
'Glenn P. A. Yap'
'Charles G. Riordan'

_publ_section_title
;
Influence of Ligand Electronic Effects on the Structure of Monovalent
Cobalt Complexes
;
_journal_name_full 'Inorganic Chemistry'
_journal_page_first 10700
_journal_page_last 10707
_journal_paper_doi 10.1021/ic800813u
_journal_volume 47
_journal_year 2008
_chemical_formula_sum 'C27 H53 B Co P S3'
_chemical_formula_weight 574.58
_chemical_name_systematic
; 
 ? 
;
_space_group_IT_number 14
_symmetry_cell_setting monoclinic
_symmetry_space_group_name_Hall '-P 2ybc'
_symmetry_space_group_name_H-M 'P 1 21/c 1'
_atom_sites_solution_hydrogens geom
_atom_sites_solution_primary direct
_atom_sites_solution_secondary difmap
_audit_creation_method SHELXL-97
_cell_angle_alpha 90.00
_cell_angle_beta 90.05(5)
_cell_angle_gamma 90.00
_cell_formula_units_Z 4
_cell_length_a 15.147(3)
_cell_length_b 11.447(2)
_cell_length_c 18.383(4)
_cell_measurement_reflns_used 3
_cell_measurement_temperature 120(2)
_cell_measurement_theta_max 0.00
_cell_measurement_theta_min 0.00
_cell_volume 3187.4(11)
_computing_cell_refinement 'SHELXTL, Sheldrick (2001)'
_computing_data_collection 'SMART, Bruker (2002)'
_computing_data_reduction 'SHELXTL, Sheldrick (2001)'
_computing_molecular_graphics 'SHELXTL, Sheldrick (2001)'
_computing_publication_material 'SHELXTL, Sheldrick (2001)'
_computing_structure_refinement 'SHELXL-97 (Sheldrick, 1997)'
_computing_structure_solution 'SHELXS-97 (Sheldrick, 1990)'
_diffrn_ambient_temperature 120(2)
_diffrn_detector_area_resol_mean 836.6
_diffrn_measured_fraction_theta_full 0.990
_diffrn_measured_fraction_theta_max 0.990
_diffrn_measurement_device_type 'Bruker AXS APEX diffractometer'
_diffrn_measurement_method \w
_diffrn_radiation_monochromator graphite
_diffrn_radiation_source 'fine-focus sealed tube'
_diffrn_radiation_type MoK\a
_diffrn_radiation_wavelength 0.71073
_diffrn_reflns_av_R_equivalents 0.0874
_diffrn_reflns_av_sigmaI/netI 0.0826
_diffrn_reflns_limit_h_max 15
_diffrn_reflns_limit_h_min -15
_diffrn_reflns_limit_k_max 12
_diffrn_reflns_limit_k_min -12
_diffrn_reflns_limit_l_max 19
_diffrn_reflns_limit_l_min -19
_diffrn_reflns_number 17038
_diffrn_reflns_theta_full 21.99
_diffrn_reflns_theta_max 21.99
_diffrn_reflns_theta_min 1.11
_diffrn_standards_decay_% <1
_exptl_absorpt_coefficient_mu 0.799
_exptl_absorpt_correction_T_max 0.8695
_exptl_absorpt_correction_T_min 0.8566
_exptl_absorpt_correction_type multi-scan
_exptl_absorpt_process_details 'SADABS, Sheldrick (2003)'
_exptl_crystal_colour seafoam
_exptl_crystal_density_diffrn 1.197
_exptl_crystal_density_method 'not measured'
_exptl_crystal_description block
_exptl_crystal_F_000 1240
_exptl_crystal_size_max 0.20
_exptl_crystal_size_mid 0.18
_exptl_crystal_size_min 0.18
_refine_diff_density_max 1.674
_refine_diff_density_min -0.974
_refine_diff_density_rms 0.106
_refine_ls_extinction_method none
_refine_ls_goodness_of_fit_ref 1.052
_refine_ls_hydrogen_treatment constr
_refine_ls_matrix_type full
_refine_ls_number_parameters 287
_refine_ls_number_reflns 3849
_refine_ls_number_restraints 235
_refine_ls_restrained_S_all 1.040
_refine_ls_R_factor_all 0.1075
_refine_ls_R_factor_gt 0.0912
_refine_ls_shift/su_max 0.415
_refine_ls_shift/su_mean 0.016
_refine_ls_structure_factor_coef Fsqd
_refine_ls_weighting_details 'calc w=1/[\s^2^(Fo^2^)+(0.1129P)^2^+16.2902P] where P=(Fo^2^+2Fc^2^)/3'
_refine_ls_weighting_scheme calc
_refine_ls_wR_factor_gt 0.2176
_refine_ls_wR_factor_ref 0.2287
_reflns_number_gt 3143
_reflns_number_total 3849
_reflns_threshold_expression >2sigma(I)
_cod_data_source_file ic800813u_si_001_3.cif
_cod_data_source_block char083a
_cod_depositor_comments
;
The following automatic conversions were performed:
'_symmetry_cell_setting' value 'Monoclinic' changed to 'monoclinic'
according to '/home/saulius/struct/CIF-dictionaries/cif_core.dic'
dictionary named 'cif_core.dic' version 2.4.1 from 2010-06-29.

Automatic conversion script
Id: cif_fix_enum 1527 2010-12-29 10:47:43Z saulius 
;
_cod_database_code 4305879

loop_
_symmetry_equiv_pos_as_xyz
'x, y, z'
'-x, y+1/2, -z+1/2'
'-x, -y, -z'
'x, -y-1/2, z-1/2'

loop_
_atom_site_label
_atom_site_type_symbol
_atom_site_fract_x
_atom_site_fract_y
_atom_site_fract_z
_atom_site_U_iso_or_equiv
_atom_site_adp_type
_atom_site_occupancy
_atom_site_symmetry_multiplicity
_atom_site_calc_flag
_atom_site_refinement_flags
_atom_site_disorder_assembly
_atom_site_disorder_group
Co Co 0.25345(10) 0.65956(13) 0.26774(9) 0.0528(5) Uani 1 1 d U . .
B B 0.2513(12) 0.9096(11) 0.1644(11) 0.082(3) Uani 1 1 d U . .
P P 0.2563(3) 0.4974(3) 0.33899(18) 0.0652(10) Uani 1 1 d U . .
S1 S 0.33639(18) 0.6850(2) 0.16468(18) 0.0457(8) Uani 1 1 d U . .
S2 S 0.12971(19) 0.7329(2) 0.2092(2) 0.0650(11) Uani 1 1 d U . .
S3 S 0.2921(2) 0.8405(3) 0.3112(2) 0.0818(13) Uani 1 1 d U . .
C1 C 0.3245(8) 1.0928(10) 0.0988(9) 0.147(7) Uani 1 1 d GU . .
H1A H 0.3797 1.0547 0.1047 0.177 Uiso 1 1 calc R . .
C2 C 0.3207(11) 1.2037(10) 0.0681(9) 0.189(9) Uani 1 1 d GU . .
H2A H 0.3735 1.2414 0.0530 0.227 Uiso 1 1 calc R . .
C3 C 0.2398(13) 1.2594(7) 0.0596(8) 0.199(9) Uani 1 1 d GU . .
H3A H 0.2373 1.3351 0.0386 0.238 Uiso 1 1 calc R . .
C4 C 0.1627(10) 1.2042(9) 0.0818(9) 0.190(9) Uani 1 1 d GU . .
H4A H 0.1074 1.2422 0.0759 0.228 Uiso 1 1 calc R . .
C5 C 0.1664(8) 1.0933(8) 0.1124(9) 0.144(7) Uani 1 1 d GU . .
H5A H 0.1136 1.0556 0.1276 0.172 Uiso 1 1 calc R . .
C6 C 0.2473(9) 1.0376(6) 0.1210(6) 0.121(5) Uani 1 1 d GU . .
C7 C 0.3454(9) 0.8416(10) 0.1462(10) 0.073(4) Uani 1 1 d U . .
H7A H 0.3933 0.8753 0.1763 0.087 Uiso 1 1 calc R . .
H7B H 0.3609 0.8536 0.0944 0.087 Uiso 1 1 calc R . .
C8 C 0.4515(7) 0.6271(12) 0.1639(8) 0.057(3) Uani 1 1 d U . .
C9 C 0.4960(8) 0.6711(14) 0.0942(8) 0.069(4) Uani 1 1 d U . .
H9A H 0.5571 0.6430 0.0925 0.104 Uiso 1 1 calc R . .
H9B H 0.4957 0.7567 0.0937 0.104 Uiso 1 1 calc R . .
H9C H 0.4637 0.6418 0.0517 0.104 Uiso 1 1 calc R . .
C10 C 0.5009(7) 0.6708(14) 0.2321(8) 0.078(4) Uani 1 1 d U . .
H10A H 0.5616 0.6409 0.2316 0.116 Uiso 1 1 calc R . .
H10B H 0.4706 0.6428 0.2758 0.116 Uiso 1 1 calc R . .
H10C H 0.5020 0.7564 0.2322 0.116 Uiso 1 1 calc R . .
C11 C 0.4415(8) 0.4971(12) 0.1649(9) 0.074(4) Uani 1 1 d U . .
H11A H 0.5000 0.4605 0.1648 0.111 Uiso 1 1 calc R . .
H11B H 0.4086 0.4721 0.1217 0.111 Uiso 1 1 calc R . .
H11C H 0.4094 0.4736 0.2088 0.111 Uiso 1 1 calc R . .
C12 C 0.1663(10) 0.8281(10) 0.1405(11) 0.085(4) Uani 1 1 d U . .
H12A H 0.1827 0.7815 0.0973 0.102 Uiso 1 1 calc R . .
H12B H 0.1168 0.8800 0.1264 0.102 Uiso 1 1 calc R . .
C13 C 0.0606(8) 0.6251(11) 0.1627(9) 0.061(3) Uani 1 1 d U . .
C14 C -0.0017(10) 0.6853(14) 0.1093(11) 0.093(5) Uani 1 1 d U . .
H14A H -0.0387 0.6265 0.0853 0.139 Uiso 1 1 calc R . .
H14B H 0.0329 0.7274 0.0727 0.139 Uiso 1 1 calc R . .
H14C H -0.0394 0.7405 0.1356 0.139 Uiso 1 1 calc R . .
C15 C 0.1169(8) 0.5373(11) 0.1225(8) 0.062(3) Uani 1 1 d U . .
H15A H 0.0789 0.4784 0.0999 0.093 Uiso 1 1 calc R . .
H15B H 0.1572 0.4992 0.1569 0.093 Uiso 1 1 calc R . .
H15C H 0.1512 0.5774 0.0849 0.093 Uiso 1 1 calc R . .
C16 C 0.0094(9) 0.5625(12) 0.2214(9) 0.079(4) Uani 1 1 d U . .
H16A H -0.0275 0.5018 0.1993 0.118 Uiso 1 1 calc R . .
H16B H -0.0282 0.6186 0.2471 0.118 Uiso 1 1 calc R . .
H16C H 0.0507 0.5266 0.2558 0.118 Uiso 1 1 calc R . .
C17 C 0.2435(11) 0.9512(11) 0.2454(9) 0.099(3) Uani 1 1 d U . .
H17A H 0.1805 0.9639 0.2574 0.119 Uiso 1 1 calc R . .
H17B H 0.2747 1.0266 0.2511 0.119 Uiso 1 1 calc R . .
C18 C 0.2465(13) 0.8864(15) 0.4001(10) 0.108(4) Uani 1 1 d U . .
C19 C 0.255(2) 1.0253(17) 0.4038(14) 0.247(14) Uani 1 1 d U . .
H19A H 0.2282 1.0537 0.4490 0.370 Uiso 1 1 calc R . .
H19B H 0.2242 1.0600 0.3621 0.370 Uiso 1 1 calc R . .
H19C H 0.3173 1.0474 0.4025 0.370 Uiso 1 1 calc R . .
C20 C 0.1559(9) 0.8545(11) 0.4101(9) 0.076(4) Uani 1 1 d U . .
H20A H 0.1346 0.8859 0.4564 0.113 Uiso 1 1 calc R . .
H20B H 0.1507 0.7691 0.4104 0.113 Uiso 1 1 calc R . .
H20C H 0.1205 0.8865 0.3702 0.113 Uiso 1 1 calc R . .
C21 C 0.3005(12) 0.823(2) 0.4550(11) 0.170(9) Uani 1 1 d U . .
H21A H 0.2816 0.8461 0.5040 0.256 Uiso 1 1 calc R . .
H21B H 0.3629 0.8432 0.4484 0.256 Uiso 1 1 calc R . .
H21C H 0.2925 0.7389 0.4488 0.256 Uiso 1 1 calc R . .
C22 C 0.2151(11) 0.3637(11) 0.2938(9) 0.097(5) Uani 1 1 d U . .
H22A H 0.1498 0.3667 0.2949 0.116 Uiso 1 1 calc R . .
H22B H 0.2329 0.3681 0.2420 0.116 Uiso 1 1 calc R . .
C23 C 0.2378(16) 0.2657(15) 0.3170(15) 0.178(11) Uani 1 1 d U . .
H23A H 0.2089 0.2046 0.2882 0.267 Uiso 1 1 calc R . .
H23B H 0.2203 0.2581 0.3681 0.267 Uiso 1 1 calc R . .
H23C H 0.3020 0.2575 0.3130 0.267 Uiso 1 1 calc R . .
C24 C 0.3636(10) 0.4454(18) 0.3717(7) 0.105(6) Uani 1 1 d U . .
H24A H 0.3547 0.3729 0.4002 0.127 Uiso 1 1 calc R . .
H24B H 0.4010 0.4258 0.3293 0.127 Uiso 1 1 calc R . .
C25 C 0.4128(9) 0.537(2) 0.4199(8) 0.138(9) Uani 1 1 d U . .
H25A H 0.4698 0.5045 0.4353 0.207 Uiso 1 1 calc R . .
H25B H 0.3770 0.5545 0.4629 0.207 Uiso 1 1 calc R . .
H25C H 0.4225 0.6083 0.3919 0.207 Uiso 1 1 calc R . .
C26 C 0.1937(9) 0.4982(13) 0.4209(8) 0.073(3) Uani 1 1 d U . .
H26A H 0.2005 0.4210 0.4446 0.087 Uiso 1 1 calc R . .
H26B H 0.2195 0.5573 0.4540 0.087 Uiso 1 1 calc R . .
C27 C 0.0955(9) 0.5235(15) 0.4133(10) 0.081(5) Uani 1 1 d U . .
H27A H 0.0677 0.5212 0.4614 0.122 Uiso 1 1 calc R . .
H27B H 0.0683 0.4646 0.3818 0.122 Uiso 1 1 calc R . .
H27C H 0.0873 0.6012 0.3918 0.122 Uiso 1 1 calc R . .

loop_
_atom_site_aniso_label
_atom_site_aniso_U_11
_atom_site_aniso_U_22
_atom_site_aniso_U_33
_atom_site_aniso_U_23
_atom_site_aniso_U_13
_atom_site_aniso_U_12
Co 0.0211(7) 0.0520(9) 0.0852(11) -0.0445(8) 0.0033(11) -0.0015(7)
B 0.055(7) 0.028(5) 0.164(7) -0.032(5) 0.026(8) -0.003(4)
P 0.0531(19) 0.080(2) 0.0627(18) -0.0410(17) -0.023(2) 0.039(2)
S1 0.0203(13) 0.0394(16) 0.078(2) -0.0339(16) 0.0020(14) -0.0028(12)
S2 0.0232(14) 0.0292(16) 0.142(3) -0.0239(19) 0.0008(17) 0.0044(12)
S3 0.0364(17) 0.092(3) 0.117(3) -0.083(2) 0.0345(19) -0.0291(17)
C1 0.173(12) 0.027(7) 0.241(19) -0.052(8) 0.100(14) -0.034(8)
C2 0.284(18) 0.026(8) 0.26(2) -0.048(10) 0.134(19) -0.053(10)
C3 0.34(2) 0.003(7) 0.249(19) 0.001(9) 0.159(19) 0.002(10)
C4 0.279(18) 0.032(9) 0.26(2) 0.032(11) 0.125(19) 0.042(11)
C5 0.177(11) 0.016(7) 0.238(18) 0.019(8) 0.103(14) 0.037(8)
C6 0.134(10) 0.015(5) 0.213(11) -0.024(6) 0.084(12) 0.000(6)
C7 0.049(6) 0.037(6) 0.132(11) -0.038(5) 0.020(7) -0.018(5)
C8 0.020(5) 0.076(7) 0.076(7) -0.023(7) 0.009(5) 0.004(5)
C9 0.027(6) 0.106(11) 0.075(7) -0.030(7) 0.010(6) 0.005(7)
C10 0.019(6) 0.128(13) 0.085(8) -0.026(9) -0.008(6) -0.008(7)
C11 0.047(8) 0.072(6) 0.103(11) -0.026(7) 0.005(8) 0.028(6)
C12 0.047(6) 0.027(6) 0.183(11) -0.003(6) -0.002(8) 0.007(5)
C13 0.032(6) 0.042(7) 0.110(10) 0.003(6) -0.019(5) -0.005(4)
C14 0.052(9) 0.071(10) 0.154(14) 0.017(9) -0.038(9) 0.015(7)
C15 0.045(7) 0.042(7) 0.098(9) -0.012(6) -0.040(6) -0.001(5)
C16 0.047(7) 0.080(10) 0.110(10) 0.003(8) -0.023(7) -0.027(6)
C17 0.076(9) 0.039(5) 0.183(8) -0.043(5) 0.054(9) -0.013(7)
C18 0.083(9) 0.106(10) 0.136(8) -0.094(7) 0.069(8) -0.056(10)
C19 0.34(3) 0.121(11) 0.28(2) -0.152(12) 0.28(2) -0.158(14)
C20 0.058(7) 0.051(8) 0.119(12) 0.030(8) 0.059(8) 0.016(6)
C21 0.066(10) 0.35(2) 0.096(8) -0.137(12) 0.011(8) -0.010(14)
C22 0.125(13) 0.048(6) 0.117(11) -0.038(7) -0.061(10) 0.058(7)
C23 0.17(2) 0.075(7) 0.29(3) 0.005(14) -0.12(2) 0.012(14)
C24 0.070(8) 0.207(15) 0.039(7) -0.049(9) -0.029(7) 0.073(10)
C25 0.054(9) 0.30(2) 0.056(9) -0.121(13) -0.034(7) 0.089(12)
C26 0.067(7) 0.078(10) 0.073(7) -0.031(6) -0.012(6) 0.021(8)
C27 0.056(7) 0.090(12) 0.097(11) 0.019(10) 0.005(7) 0.001(8)

loop_
_atom_type_symbol
_atom_type_description
_atom_type_scat_dispersion_real
_atom_type_scat_dispersion_imag
_atom_type_scat_source
C C 0.0033 0.0016 'International Tables Vol C Tables 4.2.6.8 and 6.1.1.4'
H H 0.0000 0.0000 'International Tables Vol C Tables 4.2.6.8 and 6.1.1.4'
B B 0.0013 0.0007 'International Tables Vol C Tables 4.2.6.8 and 6.1.1.4'
P P 0.1023 0.0942 'International Tables Vol C Tables 4.2.6.8 and 6.1.1.4'
S S 0.1246 0.1234 'International Tables Vol C Tables 4.2.6.8 and 6.1.1.4'
Co Co 0.3494 0.9721 'International Tables Vol C Tables 4.2.6.8 and 6.1.1.4'

loop_
_geom_angle_atom_site_label_1
_geom_angle_atom_site_label_2
_geom_angle_atom_site_label_3
_geom_angle
_geom_angle_site_symmetry_1
_geom_angle_site_symmetry_3
_geom_angle_publ_flag
P Co S1 124.77(12) . . ?
P Co S3 122.14(17) . . ?
S1 Co S3 91.88(13) . . ?
P Co S2 125.32(15) . . ?
S1 Co S2 90.79(14) . . ?
S3 Co S2 92.34(15) . . ?
P Co B 178.3(3) . . ?
S1 Co B 56.1(3) . . ?
S3 Co B 56.2(3) . . ?
S2 Co B 55.6(3) . . ?
C17 B C12 111.4(15) . . ?
C17 B C7 113.5(16) . . ?
C12 B C7 110.6(9) . . ?
C17 B C6 100.7(9) . . ?
C12 B C6 109.9(14) . . ?
C7 B C6 110.3(12) . . ?
C17 B Co 74.2(8) . . ?
C12 B Co 71.5(8) . . ?
C7 B Co 73.3(8) . . ?
C6 B Co 174.8(10) . . ?
C26 P C24 101.4(6) . . ?
C26 P C22 101.8(8) . . ?
C24 P C22 100.2(7) . . ?
C26 P Co 118.3(5) . . ?
C24 P Co 118.1(7) . . ?
C22 P Co 114.2(5) . . ?
C7 S1 C8 106.1(6) . . ?
C7 S1 Co 108.6(5) . . ?
C8 S1 Co 118.3(5) . . ?
C12 S2 C13 105.2(8) . . ?
C12 S2 Co 107.6(5) . . ?
C13 S2 Co 115.8(4) . . ?
C18 S3 C17 103.2(9) . . ?
C18 S3 Co 117.9(5) . . ?
C17 S3 Co 106.3(5) . . ?
C2 C1 C6 120.0 . . ?
C1 C2 C3 120.0 . . ?
C4 C3 C2 120.0 . . ?
C3 C4 C5 120.0 . . ?
C6 C5 C4 120.0 . . ?
C5 C6 C1 120.0 . . ?
C5 C6 B 119.2(10) . . ?
C1 C6 B 120.5(10) . . ?
B C7 S1 111.0(9) . . ?
C11 C8 C9 112.4(12) . . ?
C11 C8 C10 111.2(13) . . ?
C9 C8 C10 111.1(10) . . ?
C11 C8 S1 105.0(8) . . ?
C9 C8 S1 107.5(10) . . ?
C10 C8 S1 109.4(8) . . ?
B C12 S2 114.0(13) . . ?
C16 C13 C15 108.9(11) . . ?
C16 C13 C14 110.9(11) . . ?
C15 C13 C14 109.6(13) . . ?
C16 C13 S2 106.2(10) . . ?
C15 C13 S2 110.7(8) . . ?
C14 C13 S2 110.5(10) . . ?
B C17 S3 111.9(10) . . ?
C20 C18 C21 108.4(17) . . ?
C20 C18 C19 109.0(17) . . ?
C21 C18 C19 114.4(19) . . ?
C20 C18 S3 113.5(12) . . ?
C21 C18 S3 104.8(13) . . ?
C19 C18 S3 106.9(12) . . ?
C23 C22 P 119.8(14) . . ?
C25 C24 P 113.1(12) . . ?
C27 C26 P 116.4(12) . . ?

loop_
_geom_bond_atom_site_label_1
_geom_bond_atom_site_label_2
_geom_bond_distance
_geom_bond_site_symmetry_2
_geom_bond_publ_flag
Co P 2.272(4) . ?
Co S1 2.293(4) . ?
Co S3 2.296(3) . ?
Co S2 2.318(4) . ?
Co B 3.436(17) . ?
B C17 1.57(2) . ?
B C12 1.65(2) . ?
B C7 1.66(2) . ?
B C6 1.670(18) . ?
P C26 1.780(15) . ?
P C24 1.832(13) . ?
P C22 1.849(13) . ?
S1 C7 1.829(12) . ?
S1 C8 1.866(11) . ?
S2 C12 1.758(17) . ?
S2 C13 1.830(13) . ?
S3 C18 1.852(14) . ?
S3 C17 1.900(18) . ?
C1 C2 1.3900 . ?
C1 C6 1.3900 . ?
C2 C3 1.3900 . ?
C3 C4 1.3900 . ?
C4 C5 1.3900 . ?
C5 C6 1.3900 . ?
C8 C11 1.496(19) . ?
C8 C9 1.53(2) . ?
C8 C10 1.542(18) . ?
C13 C16 1.51(2) . ?
C13 C15 1.511(18) . ?
C13 C14 1.525(19) . ?
C18 C20 1.43(2) . ?
C18 C21 1.49(3) . ?
C18 C19 1.60(2) . ?
C22 C23 1.25(2) . ?
C24 C25 1.56(2) . ?
C26 C27 1.521(19) . ?

loop_
_geom_torsion_atom_site_label_1
_geom_torsion_atom_site_label_2
_geom_torsion_atom_site_label_3
_geom_torsion_atom_site_label_4
_geom_torsion
_geom_torsion_site_symmetry_1
_geom_torsion_site_symmetry_2
_geom_torsion_site_symmetry_3
_geom_torsion_site_symmetry_4
_geom_torsion_publ_flag
P Co B C17 -23(11) . . . . ?
S1 Co B C17 -142.8(11) . . . . ?
S3 Co B C17 -22.9(8) . . . . ?
S2 Co B C17 98.4(10) . . . . ?
P Co B C12 -143(10) . . . . ?
S1 Co B C12 97.6(9) . . . . ?
S3 Co B C12 -142.5(9) . . . . ?
S2 Co B C12 -21.2(7) . . . . ?
P Co B C7 98(10) . . . . ?
S1 Co B C7 -21.6(7) . . . . ?
S3 Co B C7 98.3(8) . . . . ?
S2 Co B C7 -140.4(9) . . . . ?
P Co B C6 -36(21) . . . . ?
S1 Co B C6 -156(12) . . . . ?
S3 Co B C6 -36(12) . . . . ?
S2 Co B C6 86(12) . . . . ?
S1 Co P C26 175.1(5) . . . . ?
S3 Co P C26 56.2(6) . . . . ?
S2 Co P C26 -64.1(6) . . . . ?
B Co P C26 56(11) . . . . ?
S1 Co P C24 52.3(5) . . . . ?
S3 Co P C24 -66.6(5) . . . . ?
S2 Co P C24 173.2(5) . . . . ?
B Co P C24 -66(11) . . . . ?
S1 Co P C22 -65.1(6) . . . . ?
S3 Co P C22 176.0(6) . . . . ?
S2 Co P C22 55.7(6) . . . . ?
B Co P C22 176(100) . . . . ?
P Co S1 C7 -158.4(5) . . . . ?
S3 Co S1 C7 -26.3(6) . . . . ?
S2 Co S1 C7 66.0(5) . . . . ?
B Co S1 C7 19.7(6) . . . . ?
P Co S1 C8 -37.6(5) . . . . ?
S3 Co S1 C8 94.5(5) . . . . ?
S2 Co S1 C8 -173.1(5) . . . . ?
B Co S1 C8 140.6(6) . . . . ?
P Co S2 C12 -162.1(6) . . . . ?
S1 Co S2 C12 -26.9(6) . . . . ?
S3 Co S2 C12 65.0(6) . . . . ?
B Co S2 C12 19.7(7) . . . . ?
P Co S2 C13 -44.7(6) . . . . ?
S1 Co S2 C13 90.5(6) . . . . ?
S3 Co S2 C13 -177.6(6) . . . . ?
B Co S2 C13 137.1(7) . . . . ?
P Co S3 C18 -46.1(9) . . . . ?
S1 Co S3 C18 179.9(9) . . . . ?
S2 Co S3 C18 89.1(9) . . . . ?
B Co S3 C18 133.9(10) . . . . ?
P Co S3 C17 -161.2(5) . . . . ?
S1 Co S3 C17 64.8(5) . . . . ?
S2 Co S3 C17 -26.0(5) . . . . ?
B Co S3 C17 18.8(6) . . . . ?
C6 C1 C2 C3 0.0 . . . . ?
C1 C2 C3 C4 0.0 . . . . ?
C2 C3 C4 C5 0.0 . . . . ?
C3 C4 C5 C6 0.0 . . . . ?
C4 C5 C6 C1 0.0 . . . . ?
C4 C5 C6 B 174.8(12) . . . . ?
C2 C1 C6 C5 0.0 . . . . ?
C2 C1 C6 B -174.7(12) . . . . ?
C17 B C6 C5 -77.2(15) . . . . ?
C12 B C6 C5 40.3(16) . . . . ?
C7 B C6 C5 162.6(11) . . . . ?
Co B C6 C5 -65(12) . . . . ?
C17 B C6 C1 97.5(13) . . . . ?
C12 B C6 C1 -144.9(11) . . . . ?
C7 B C6 C1 -22.7(16) . . . . ?
Co B C6 C1 110(12) . . . . ?
C17 B C7 S1 88.1(13) . . . . ?
C12 B C7 S1 -37.9(17) . . . . ?
C6 B C7 S1 -159.8(11) . . . . ?
Co B C7 S1 24.3(8) . . . . ?
C8 S1 C7 B -166.6(11) . . . . ?
Co S1 C7 B -38.5(12) . . . . ?
C7 S1 C8 C11 -169.5(11) . . . . ?
Co S1 C8 C11 68.3(11) . . . . ?
C7 S1 C8 C9 -49.7(11) . . . . ?
Co S1 C8 C9 -171.8(7) . . . . ?
C7 S1 C8 C10 71.0(12) . . . . ?
Co S1 C8 C10 -51.1(11) . . . . ?
C17 B C12 S2 -38.5(15) . . . . ?
C7 B C12 S2 88.8(15) . . . . ?
C6 B C12 S2 -149.2(10) . . . . ?
Co B C12 S2 25.5(7) . . . . ?
C13 S2 C12 B -163.5(10) . . . . ?
Co S2 C12 B -39.4(11) . . . . ?
C12 S2 C13 C16 -165.4(9) . . . . ?
Co S2 C13 C16 75.9(9) . . . . ?
C12 S2 C13 C15 76.6(11) . . . . ?
Co S2 C13 C15 -42.1(11) . . . . ?
C12 S2 C13 C14 -45.0(13) . . . . ?
Co S2 C13 C14 -163.7(10) . . . . ?
C12 B C17 S3 87.3(14) . . . . ?
C7 B C17 S3 -38.4(15) . . . . ?
C6 B C17 S3 -156.3(9) . . . . ?
Co B C17 S3 24.9(7) . . . . ?
C18 S3 C17 B -164.0(11) . . . . ?
Co S3 C17 B -39.2(12) . . . . ?
C17 S3 C18 C20 76.4(16) . . . . ?
Co S3 C18 C20 -40.4(19) . . . . ?
C17 S3 C18 C21 -165.5(13) . . . . ?
Co S3 C18 C21 77.7(13) . . . . ?
C17 S3 C18 C19 -43.8(19) . . . . ?
Co S3 C18 C19 -160.6(16) . . . . ?
C26 P C22 C23 -74(2) . . . . ?
C24 P C22 C23 30(2) . . . . ?
Co P C22 C23 158(2) . . . . ?
C26 P C24 C25 -70.1(15) . . . . ?
C22 P C24 C25 -174.5(14) . . . . ?
Co P C24 C25 60.8(13) . . . . ?
C24 P C26 C27 -172.8(13) . . . . ?
C22 P C26 C27 -69.7(13) . . . . ?
Co P C26 C27 56.3(13) . . . . ?
